data_2218504
loop_
_publ_author_name
'Yao, Hong-Chang'
'Wang, Ning'
'Zhang, Li'
'Li, Zhong-Jun'

_publ_section_title
;
 Hexa-\m~2~-benzoato-bis(2,2'-bipyridyl)trimanganese(II) monohydrate
;
_journal_coeditor_code RK2087
_journal_issue 6
_journal_name_full 'Acta Crystallographica Section E'
_journal_page_first m774
_journal_paper_doi 10.1107/S1600536808012518
_journal_volume 64
_journal_year 2008
_chemical_formula_iupac '[Mn3 (C7 H5 O2)6 (C10 H8 N2)2], H2 O'
_chemical_formula_moiety 'C62 H46 Mn3 N4 O12, H2 O'
_chemical_formula_sum 'C62 H48 Mn3 N4 O13'
_chemical_formula_weight 1221.86
_chemical_name_systematic
;
Hexa-\m~2~-benzoato-bis(2,2'-bipyridyl)trimanganese(II) monohydrate
;
_space_group_IT_number 2
_symmetry_cell_setting triclinic
_symmetry_space_group_name_Hall '-P 1'
_symmetry_space_group_name_H-M 'P -1'
_atom_sites_solution_hydrogens geom
_atom_sites_solution_primary direct
_atom_sites_solution_secondary difmap
_audit_creation_method SHELXL97
_cell_angle_alpha 72.046(3)
_cell_angle_beta 71.0940(10)
_cell_angle_gamma 80.418(2)
_cell_formula_units_Z 1
_cell_length_a 11.2312(5)
_cell_length_b 11.7544(2)
_cell_length_c 11.994(3)
_cell_measurement_reflns_used 4735
_cell_measurement_temperature 291(2)
_cell_measurement_theta_max 26.45
_cell_measurement_theta_min 2.11
_cell_volume 1421.1(4)
_computing_cell_refinement 'SMART (Bruker, 2000)'
_computing_data_collection 'SMART (Bruker, 2000)'
_computing_data_reduction 'SAINT (Bruker, 2000)'
_computing_molecular_graphics 'SHELXTL (Sheldrick, 2008)'
_computing_publication_material 'SHELXTL (Sheldrick, 2008)'
_computing_structure_refinement 'SHELXTL (Sheldrick, 2008)'
_computing_structure_solution 'SHELXTL (Sheldrick, 2008)'
_diffrn_ambient_temperature 291(2)
_diffrn_measured_fraction_theta_full 0.991
_diffrn_measured_fraction_theta_max 0.991
_diffrn_measurement_device_type 'Bruker SMART APEX CCD'
_diffrn_measurement_method '\f and \w'
_diffrn_radiation_monochromator Ggraphite
_diffrn_radiation_source 'Sealed tube'
_diffrn_radiation_type MoK\a
_diffrn_radiation_wavelength 0.71073
_diffrn_reflns_av_R_equivalents 0.0361
_diffrn_reflns_av_sigmaI/netI 0.0701
_diffrn_reflns_limit_h_max 13
_diffrn_reflns_limit_h_min -13
_diffrn_reflns_limit_k_max 14
_diffrn_reflns_limit_k_min -14
_diffrn_reflns_limit_l_max 14
_diffrn_reflns_limit_l_min -14
_diffrn_reflns_number 11367
_diffrn_reflns_theta_full 26.00
_diffrn_reflns_theta_max 26.00
_diffrn_reflns_theta_min 2.46
_exptl_absorpt_coefficient_mu 0.725
_exptl_absorpt_correction_T_max 0.932
_exptl_absorpt_correction_T_min 0.841
_exptl_absorpt_correction_type multi-scan
_exptl_absorpt_process_details '(SADABS; Bruker, 2000)'
_exptl_crystal_colour Dark--brown
_exptl_crystal_density_diffrn 1.428
_exptl_crystal_density_method 'Not measured'
_exptl_crystal_description Block
_exptl_crystal_F_000 627
_exptl_crystal_size_max 0.30
_exptl_crystal_size_mid 0.20
_exptl_crystal_size_min 0.10
_refine_diff_density_max 0.292
_refine_diff_density_min -0.702
_refine_ls_extinction_method none
_refine_ls_goodness_of_fit_ref 1.084
_refine_ls_hydrogen_treatment mixed
_refine_ls_matrix_type full
_refine_ls_number_parameters 382
_refine_ls_number_reflns 5553
_refine_ls_number_restraints 0
_refine_ls_restrained_S_all 1.084
_refine_ls_R_factor_all 0.0834
_refine_ls_R_factor_gt 0.0601
_refine_ls_shift/su_max 0.000
_refine_ls_shift/su_mean 0.000
_refine_ls_structure_factor_coef Fsqd
_refine_ls_weighting_details 'calc w=1/[\s^2^(Fo^2^)+(0.07P)^2^] where P=(Fo^2^+2Fc^2^)/3'
_refine_ls_weighting_scheme calc
_refine_ls_wR_factor_gt 0.1327
_refine_ls_wR_factor_ref 0.1383
_reflns_number_gt 4007
_reflns_number_total 5553
_reflns_threshold_expression I>2\s(I)
_cod_data_source_file rk2087.cif
_cod_data_source_block I
_cod_depositor_comments
;
The following automatic conversions were performed:
'_symmetry_cell_setting' value 'Triclinic' changed to 'triclinic'
according to '/home/saulius/struct/CIF-dictionaries/cif_core.dic'
dictionary named 'cif_core.dic' version 2.4.1 from
2010-06-29.

'_refine_ls_matrix_type' value 'Full' changed to 'full'
according to '/home/saulius/struct/CIF-dictionaries/cif_core.dic'
dictionary named 'cif_core.dic' version 2.4.1 from
2010-06-29.

'_refine_ls_weighting_scheme' value 'Calc' changed to 'calc'
according to '/home/saulius/struct/CIF-dictionaries/cif_core.dic'
dictionary named 'cif_core.dic' version 2.4.1 from 2010-06-29.

Automatic conversion script
Id: cif_fix_enum 1527 2010-12-29 10:47:43Z saulius 

The following automatic conversions were performed:

'_symmetry_cell_setting' value 'Triclinic' changed to 'triclinic'
according to /home/saulius/struct/CIF-dictionaries/cif_core.dic
dictionary named 'cif_core.dic' version 2.4.1 from
2010-06-29.

'_refine_ls_matrix_type' value 'Full' changed to 'full'
according to /home/saulius/struct/CIF-dictionaries/cif_core.dic
dictionary named 'cif_core.dic' version 2.4.1 from
2010-06-29.

'_refine_ls_weighting_scheme' value 'Calc' changed to
'calc' according to
/home/saulius/struct/CIF-dictionaries/cif_core.dic dictionary named
'cif_core.dic' version 2.4.1 from 2010-06-29.

Automatic conversion script
Id: cif_fix_values 1715 2011-07-08 13:25:40Z adriana 
;
_cod_database_code 2218504
_cod_database_fobs_code 2218504

loop_
_symmetry_equiv_pos_as_xyz
'x, y, z'
'-x, -y, -z'

loop_
_atom_site_type_symbol
_atom_site_label
_atom_site_fract_x
_atom_site_fract_y
_atom_site_fract_z
_atom_site_U_iso_or_equiv
_atom_site_adp_type
_atom_site_calc_flag
_atom_site_refinement_flags
_atom_site_occupancy
C C1 0.7698(3) 0.7996(3) 0.3087(3) 0.0385(8) Uani d . 1
C C2 0.8860(4) 0.7842(4) 0.2269(4) 0.0525(10) Uani d . 1
H H2 0.9590 0.7944 0.2423 0.063 Uiso calc R 1
C C3 0.8943(4) 0.7532(4) 0.1208(4) 0.0589(11) Uani d . 1
H H3 0.9724 0.7449 0.0644 0.071 Uiso calc R 1
C C4 0.7860(4) 0.7353(4) 0.1005(4) 0.0572(10) Uani d . 1
H H4 0.7914 0.7139 0.0304 0.069 Uiso calc R 1
C C5 0.6702(4) 0.7485(4) 0.1825(4) 0.0546(10) Uani d . 1
H H5 0.5980 0.7351 0.1678 0.066 Uiso calc R 1
C C6 0.6594(4) 0.7815(3) 0.2865(4) 0.0496(9) Uani d . 1
H H6 0.5805 0.7916 0.3411 0.060 Uiso calc R 1
C C7 0.7607(3) 0.8311(3) 0.4229(3) 0.0369(7) Uani d . 1
C C8 0.7418(3) 1.2525(3) 0.5247(3) 0.0364(7) Uani d . 1
C C9 0.8542(3) 1.2741(3) 0.5377(4) 0.0454(9) Uani d . 1
H H9 0.9084 1.2099 0.5641 0.054 Uiso calc R 1
C C10 0.8856(4) 1.3894(4) 0.5120(4) 0.0489(9) Uani d . 1
H H10 0.9613 1.4029 0.5199 0.059 Uiso calc R 1
C C11 0.8053(4) 1.4850(3) 0.4745(4) 0.0503(9) Uani d . 1
H H11 0.8251 1.5630 0.4598 0.060 Uiso calc R 1
C C12 0.6939(4) 1.4641(3) 0.4587(4) 0.0519(10) Uani d . 1
H H12 0.6410 1.5284 0.4301 0.062 Uiso calc R 1
C C13 0.6621(3) 1.3488(3) 0.4851(3) 0.0401(8) Uani d . 1
H H13 0.5867 1.3355 0.4763 0.048 Uiso calc R 1
C C14 0.7122(3) 1.1261(3) 0.5471(3) 0.0312(6) Uani d . 1
C C15 0.3814(3) 0.9013(3) 0.9078(3) 0.0361(7) Uani d . 1
C C16 0.4312(4) 0.8754(3) 1.0053(3) 0.0448(8) Uani d . 1
H H16 0.5171 0.8538 0.9926 0.054 Uiso calc R 1
C C17 0.3569(4) 0.8806(3) 1.1204(3) 0.0471(9) Uani d . 1
H H17 0.3920 0.8627 1.1847 0.056 Uiso calc R 1
C C18 0.2299(4) 0.9127(4) 1.1389(3) 0.0513(10) Uani d . 1
H H18 0.1788 0.9167 1.2163 0.062 Uiso calc R 1
C C19 0.1785(4) 0.9388(4) 1.0444(3) 0.0513(10) Uani d . 1
H H19 0.0926 0.9603 1.0576 0.062 Uiso calc R 1
C C20 0.2541(3) 0.9332(3) 0.9284(3) 0.0450(8) Uani d . 1
H H20 0.2185 0.9511 0.8644 0.054 Uiso calc R 1
C C21 0.4675(3) 0.9023(3) 0.7814(3) 0.0355(7) Uani d . 1
C C22 0.9965(3) 0.8848(4) 0.6997(3) 0.0449(8) Uani d . 1
H H22 0.9783 0.9660 0.6664 0.054 Uiso calc R 1
C C23 1.1066(4) 0.8490(4) 0.7370(4) 0.0521(9) Uani d . 1
H H23 1.1606 0.9051 0.7286 0.063 Uiso calc R 1
C C24 1.1315(4) 0.7329(4) 0.7846(4) 0.0543(10) Uani d . 1
H H24 1.2029 0.7072 0.8114 0.065 Uiso calc R 1
C C25 1.0518(4) 0.6497(4) 0.7947(4) 0.0577(11) Uani d . 1
H H25 1.0705 0.5682 0.8264 0.069 Uiso calc R 1
C C26 0.9434(4) 0.6893(4) 0.7568(4) 0.0491(9) Uani d . 1
C C27 0.8531(4) 0.6079(3) 0.7629(4) 0.0534(10) Uani d . 1
C C28 0.8616(5) 0.4857(4) 0.8167(4) 0.0660(12) Uani d . 1
H H28 0.9259 0.4506 0.8522 0.079 Uiso calc R 1
C C29 0.7743(4) 0.4173(4) 0.8172(4) 0.0615(12) Uani d . 1
H H29 0.7790 0.3352 0.8540 0.074 Uiso calc R 1
C C30 0.6809(4) 0.4675(4) 0.7648(4) 0.0605(11) Uani d . 1
H H30 0.6216 0.4210 0.7649 0.073 Uiso calc R 1
C C31 0.6762(4) 0.5914(4) 0.7106(4) 0.0562(10) Uani d . 1
H H31 0.6119 0.6273 0.6754 0.067 Uiso calc R 1
Mn Mn1 0.5000 1.0000 0.5000 0.03159(18) Uani d S 1
Mn Mn2 0.74951(5) 0.86247(4) 0.63436(5) 0.03183(15) Uani d . 1
N N1 0.9164(3) 0.8058(3) 0.7104(3) 0.0423(7) Uani d . 1
N N2 0.7615(3) 0.6596(3) 0.7081(3) 0.0508(8) Uani d . 1
O O1 0.6536(2) 0.8502(2) 0.4961(2) 0.0391(5) Uani d . 1
O O2 0.8604(2) 0.8344(2) 0.4472(2) 0.0439(6) Uani d . 1
O O3 0.6136(2) 1.1124(2) 0.5272(2) 0.0458(6) Uani d . 1
O O4 0.7876(2) 1.0433(2) 0.5852(2) 0.0423(6) Uani d . 1
O O5 0.5826(2) 0.8747(2) 0.7718(2) 0.0441(6) Uani d . 1
O O6 0.4186(2) 0.9293(2) 0.6956(2) 0.0419(6) Uani d . 1
O O1W 0.4239(7) 0.4880(6) 0.9786(6) 0.0601(16) Uani d P 0.50
H H1A 0.477(11) 0.463(9) 1.019(11) 0.072 Uiso d P 0.50
H H1B 0.369(10) 0.538(9) 1.009(9) 0.072 Uiso d P 0.50

loop_
_atom_site_aniso_label
_atom_site_aniso_U_11
_atom_site_aniso_U_22
_atom_site_aniso_U_33
_atom_site_aniso_U_12
_atom_site_aniso_U_13
_atom_site_aniso_U_23
C1 0.0372(17) 0.0400(18) 0.0360(18) 0.0098(15) -0.0094(14) -0.0151(15)
C2 0.049(2) 0.050(2) 0.046(2) 0.0097(18) -0.0083(17) -0.0080(18)
C3 0.058(3) 0.064(3) 0.048(2) 0.016(2) -0.015(2) -0.018(2)
C4 0.057(2) 0.052(2) 0.055(2) 0.0120(19) -0.015(2) -0.013(2)
C5 0.058(2) 0.051(2) 0.053(2) 0.0051(19) -0.015(2) -0.0171(19)
C6 0.051(2) 0.050(2) 0.050(2) -0.0006(18) -0.0131(18) -0.0185(18)
C7 0.0314(17) 0.0371(17) 0.0416(18) 0.0034(13) -0.0111(14) -0.0123(15)
C8 0.0300(16) 0.0370(17) 0.0381(17) -0.0062(14) -0.0056(13) -0.0073(14)
C9 0.0373(19) 0.043(2) 0.057(2) -0.0079(16) -0.0130(17) -0.0125(17)
C10 0.051(2) 0.052(2) 0.053(2) -0.0175(18) -0.0137(18) -0.0209(18)
C11 0.058(2) 0.037(2) 0.058(2) -0.0135(18) -0.0113(19) -0.0169(17)
C12 0.053(2) 0.037(2) 0.054(2) 0.0064(18) -0.0139(19) -0.0031(17)
C13 0.045(2) 0.0393(18) 0.0344(18) -0.0028(15) -0.0203(15) 0.0019(14)
C14 0.0278(15) 0.0362(16) 0.0293(16) -0.0020(13) -0.0063(12) -0.0109(13)
C15 0.0365(18) 0.0329(16) 0.0335(16) -0.0069(14) -0.0056(13) -0.0040(13)
C16 0.046(2) 0.051(2) 0.0355(18) 0.0003(17) -0.0087(16) -0.0147(16)
C17 0.057(2) 0.051(2) 0.0338(18) -0.0042(18) -0.0148(17) -0.0104(16)
C18 0.057(2) 0.052(2) 0.0324(19) 0.0003(19) 0.0024(17) -0.0137(17)
C19 0.046(2) 0.055(2) 0.038(2) 0.0038(18) -0.0014(16) -0.0083(17)
C20 0.0410(19) 0.054(2) 0.0337(19) -0.0038(16) -0.0095(15) -0.0038(16)
C21 0.0381(18) 0.0377(17) 0.0316(17) -0.0053(14) -0.0087(14) -0.0109(13)
C22 0.0337(18) 0.058(2) 0.045(2) -0.0045(16) -0.0126(16) -0.0150(18)
C23 0.044(2) 0.055(2) 0.055(2) -0.0048(18) -0.0130(18) -0.0110(19)
C24 0.049(2) 0.055(2) 0.051(2) 0.0158(19) -0.0130(18) -0.0155(19)
C25 0.050(2) 0.056(2) 0.052(2) 0.014(2) -0.0111(19) -0.0068(19)
C26 0.046(2) 0.055(2) 0.043(2) 0.0117(18) -0.0175(17) -0.0133(18)
C27 0.053(2) 0.038(2) 0.057(2) 0.0160(18) -0.0121(19) -0.0095(18)
C28 0.066(3) 0.048(2) 0.069(3) -0.004(2) -0.023(2) 0.007(2)
C29 0.061(3) 0.049(2) 0.059(3) -0.011(2) -0.020(2) 0.013(2)
C30 0.052(2) 0.051(2) 0.067(3) -0.017(2) -0.018(2) 0.006(2)
C31 0.059(3) 0.054(2) 0.056(3) -0.014(2) -0.026(2) -0.002(2)
Mn1 0.0309(4) 0.0296(4) 0.0336(4) -0.0016(3) -0.0084(3) -0.0091(3)
Mn2 0.0282(3) 0.0330(3) 0.0353(3) 0.00136(19) -0.0123(2) -0.0091(2)
N1 0.0362(16) 0.0501(18) 0.0422(16) 0.0069(13) -0.0157(13) -0.0155(14)
N2 0.0525(19) 0.0386(17) 0.057(2) -0.0001(15) -0.0145(16) -0.0105(15)
O1 0.0311(12) 0.0478(14) 0.0392(13) 0.0059(10) -0.0112(10) -0.0167(11)
O2 0.0318(12) 0.0555(15) 0.0466(14) 0.0069(11) -0.0138(11) -0.0200(12)
O3 0.0367(13) 0.0517(15) 0.0519(15) -0.0090(11) -0.0094(11) -0.0190(12)
O4 0.0375(13) 0.0357(13) 0.0546(16) -0.0019(10) -0.0179(12) -0.0095(11)
O5 0.0388(14) 0.0503(15) 0.0379(13) 0.0044(11) -0.0074(10) -0.0124(11)
O6 0.0432(13) 0.0556(15) 0.0260(12) -0.0107(11) -0.0074(10) -0.0091(11)
O1W 0.060(4) 0.049(3) 0.064(4) -0.005(3) -0.009(3) -0.015(3)

loop_
_atom_type_symbol
_atom_type_description
_atom_type_scat_dispersion_real
_atom_type_scat_dispersion_imag
_atom_type_scat_source
C C 0.0033 0.0016 'International Tables Vol C Tables 4.2.6.8 and 6.1.1.4'
H H 0.0000 0.0000 'International Tables Vol C Tables 4.2.6.8 and 6.1.1.4'
N N 0.0061 0.0033 'International Tables Vol C Tables 4.2.6.8 and 6.1.1.4'
O O 0.0106 0.0060 'International Tables Vol C Tables 4.2.6.8 and 6.1.1.4'
Mn Mn 0.3368 0.7283 'International Tables Vol C Tables 4.2.6.8 and 6.1.1.4'

loop_
_geom_angle_atom_site_label_1
_geom_angle_atom_site_label_2
_geom_angle_atom_site_label_3
_geom_angle_site_symmetry_1
_geom_angle_site_symmetry_3
_geom_angle
C2 C1 C6 . . 119.8(3)
C2 C1 C7 . . 120.3(3)
C6 C1 C7 . . 119.9(3)
C1 C2 C3 . . 120.1(4)
C1 C2 H2 . . 120.0
C3 C2 H2 . . 120.0
C4 C3 C2 . . 119.5(4)
C4 C3 H3 . . 120.2
C2 C3 H3 . . 120.2
C5 C4 C3 . . 120.7(4)
C5 C4 H4 . . 119.6
C3 C4 H4 . . 119.6
C4 C5 C6 . . 120.8(4)
C4 C5 H5 . . 119.6
C6 C5 H5 . . 119.6
C5 C6 C1 . . 119.0(4)
C5 C6 H6 . . 120.5
C1 C6 H6 . . 120.5
O2 C7 O1 . . 120.7(3)
O2 C7 C1 . . 118.8(3)
O1 C7 C1 . . 120.5(3)
O2 C7 Mn2 . . 60.01(18)
O1 C7 Mn2 . . 60.82(17)
C1 C7 Mn2 . . 174.0(2)
C13 C8 C9 . . 119.1(3)
C13 C8 C14 . . 121.0(3)
C9 C8 C14 . . 119.8(3)
C10 C9 C8 . . 120.6(4)
C10 C9 H9 . . 119.7
C8 C9 H9 . . 119.7
C9 C10 C11 . . 120.2(4)
C9 C10 H10 . . 119.9
C11 C10 H10 . . 119.9
C10 C11 C12 . . 119.6(3)
C10 C11 H11 . . 120.2
C12 C11 H11 . . 120.2
C13 C12 C11 . . 120.3(3)
C13 C12 H12 . . 119.9
C11 C12 H12 . . 119.9
C12 C13 C8 . . 120.3(3)
C12 C13 H13 . . 119.9
C8 C13 H13 . . 119.9
O3 C14 O4 . . 125.6(3)
O3 C14 C8 . . 116.9(3)
O4 C14 C8 . . 117.5(3)
C20 C15 C16 . . 118.3(3)
C20 C15 C21 . . 121.6(3)
C16 C15 C21 . . 120.0(3)
C17 C16 C15 . . 121.7(4)
C17 C16 H16 . . 119.2
C15 C16 H16 . . 119.2
C18 C17 C16 . . 119.1(4)
C18 C17 H17 . . 120.4
C16 C17 H17 . . 120.4
C19 C18 C17 . . 120.3(4)
C19 C18 H18 . . 119.8
C17 C18 H18 . . 119.8
C18 C19 C20 . . 120.3(4)
C18 C19 H19 . . 119.8
C20 C19 H19 . . 119.8
C15 C20 C19 . . 120.3(4)
C15 C20 H20 . . 119.9
C19 C20 H20 . . 119.9
O6 C21 O5 . . 125.6(3)
O6 C21 C15 . . 117.7(3)
O5 C21 C15 . . 116.7(3)
N1 C22 C23 . . 122.5(4)
N1 C22 H22 . . 118.8
C23 C22 H22 . . 118.8
C24 C23 C22 . . 118.2(4)
C24 C23 H23 . . 120.9
C22 C23 H23 . . 120.9
C23 C24 C25 . . 120.5(4)
C23 C24 H24 . . 119.7
C25 C24 H24 . . 119.7
C24 C25 C26 . . 119.3(4)
C24 C25 H25 . . 120.4
C26 C25 H25 . . 120.4
N1 C26 C25 . . 120.8(4)
N1 C26 C27 . . 115.7(3)
C25 C26 C27 . . 123.5(4)
N2 C27 C28 . . 120.9(4)
N2 C27 C26 . . 115.9(3)
C28 C27 C26 . . 123.2(4)
C29 C28 C27 . . 119.2(4)
C29 C28 H28 . . 120.4
C27 C28 H28 . . 120.4
C30 C29 C28 . . 120.8(4)
C30 C29 H29 . . 119.6
C28 C29 H29 . . 119.6
C29 C30 C31 . . 118.2(4)
C29 C30 H30 . . 120.9
C31 C30 H30 . . 120.9
N2 C31 C30 . . 121.8(4)
N2 C31 H31 . . 119.1
C30 C31 H31 . . 119.1
O3 Mn1 O3 2_676 . 180.0
O3 Mn1 O6 2_676 2_676 91.63(10)
O3 Mn1 O6 . 2_676 88.37(10)
O3 Mn1 O6 2_676 . 88.37(10)
O3 Mn1 O6 . . 91.63(10)
O6 Mn1 O6 2_676 . 180.0000(10)
O3 Mn1 O1 2_676 . 87.97(9)
O3 Mn1 O1 . . 92.03(9)
O6 Mn1 O1 2_676 . 88.49(9)
O6 Mn1 O1 . . 91.51(9)
O3 Mn1 O1 2_676 2_676 92.03(9)
O3 Mn1 O1 . 2_676 87.97(9)
O6 Mn1 O1 2_676 2_676 91.51(9)
O6 Mn1 O1 . 2_676 88.49(9)
O1 Mn1 O1 . 2_676 180.0000(10)
O5 Mn2 O4 . . 96.34(10)
O5 Mn2 N1 . . 111.32(11)
O4 Mn2 N1 . . 90.61(11)
O5 Mn2 N2 . . 90.34(11)
O4 Mn2 N2 . . 162.30(11)
N1 Mn2 N2 . . 71.69(12)
O5 Mn2 O2 . . 152.16(10)
O4 Mn2 O2 . . 94.63(10)
N1 Mn2 O2 . . 94.03(10)
N2 Mn2 O2 . . 86.83(11)
O5 Mn2 O1 . . 95.16(9)
O4 Mn2 O1 . . 105.17(9)
N1 Mn2 O1 . . 147.59(9)
N2 Mn2 O1 . . 90.47(11)
O2 Mn2 O1 . . 57.22(8)
O5 Mn2 C7 . . 123.82(10)
O4 Mn2 C7 . . 102.37(11)
N1 Mn2 C7 . . 120.78(10)
N2 Mn2 C7 . . 87.25(12)
O2 Mn2 C7 . . 28.41(9)
O1 Mn2 C7 . . 28.86(9)
C26 N1 C22 . . 118.7(3)
C26 N1 Mn2 . . 118.9(3)
C22 N1 Mn2 . . 122.1(2)
C31 N2 C27 . . 119.1(4)
C31 N2 Mn2 . . 123.1(3)
C27 N2 Mn2 . . 117.4(3)
C7 O1 Mn1 . . 136.2(2)
C7 O1 Mn2 . . 90.3(2)
Mn1 O1 Mn2 . . 104.10(9)
C7 O2 Mn2 . . 91.6(2)
C14 O3 Mn1 . . 149.7(2)
C14 O4 Mn2 . . 121.3(2)
C21 O5 Mn2 . . 138.0(2)
C21 O6 Mn1 . . 130.7(2)
H1A O1W H1B . . 109(10)

loop_
_geom_bond_atom_site_label_1
_geom_bond_atom_site_label_2
_geom_bond_site_symmetry_2
_geom_bond_distance
C1 C2 . 1.378(5)
C1 C6 . 1.411(5)
C1 C7 . 1.494(5)
C2 C3 . 1.400(6)
C2 H2 . 0.9300
C3 C4 . 1.375(6)
C3 H3 . 0.9300
C4 C5 . 1.372(6)
C4 H4 . 0.9300
C5 C6 . 1.380(6)
C5 H5 . 0.9300
C6 H6 . 0.9300
C7 O2 . 1.254(4)
C7 O1 . 1.271(4)
C7 Mn2 . 2.634(4)
C8 C13 . 1.384(5)
C8 C9 . 1.394(5)
C8 C14 . 1.499(5)
C9 C10 . 1.374(5)
C9 H9 . 0.9300
C10 C11 . 1.375(6)
C10 H10 . 0.9300
C11 C12 . 1.396(6)
C11 H11 . 0.9300
C12 C13 . 1.374(5)
C12 H12 . 0.9300
C13 H13 . 0.9300
C14 O3 . 1.251(4)
C14 O4 . 1.254(4)
C15 C20 . 1.377(5)
C15 C16 . 1.385(5)
C15 C21 . 1.509(5)
C16 C17 . 1.377(5)
C16 H16 . 0.9300
C17 C18 . 1.376(6)
C17 H17 . 0.9300
C18 C19 . 1.366(6)
C18 H18 . 0.9300
C19 C20 . 1.390(5)
C19 H19 . 0.9300
C20 H20 . 0.9300
C21 O6 . 1.251(4)
C21 O5 . 1.256(4)
C22 N1 . 1.348(5)
C22 C23 . 1.406(5)
C22 H22 . 0.9300
C23 C24 . 1.327(6)
C23 H23 . 0.9300
C24 C25 . 1.386(6)
C24 H24 . 0.9300
C25 C26 . 1.395(6)
C25 H25 . 0.9300
C26 N1 . 1.334(5)
C26 C27 . 1.478(6)
C27 N2 . 1.358(5)
C27 C28 . 1.382(6)
C28 C29 . 1.365(7)
C28 H28 . 0.9300
C29 C30 . 1.355(6)
C29 H29 . 0.9300
C30 C31 . 1.400(6)
C30 H30 . 0.9300
C31 N2 . 1.334(5)
C31 H31 . 0.9300
Mn1 O3 2_676 2.139(2)
Mn1 O3 . 2.139(2)
Mn1 O6 2_676 2.166(2)
Mn1 O6 . 2.166(2)
Mn1 O1 . 2.251(2)
Mn1 O1 2_676 2.251(2)
Mn2 O5 . 2.075(2)
Mn2 O4 . 2.101(2)
Mn2 N1 . 2.259(3)
Mn2 N2 . 2.271(3)
Mn2 O2 . 2.282(3)
Mn2 O1 . 2.300(2)
O1W H1A . 0.85(13)
O1W H1B . 0.85(10)

loop_
_geom_hbond_atom_site_label_D
_geom_hbond_atom_site_label_H
_geom_hbond_atom_site_label_A
_geom_hbond_site_symmetry_A
_geom_hbond_distance_DH
_geom_hbond_distance_HA
_geom_hbond_distance_DA
_geom_hbond_angle_DHA
C6 H6 O3 2_676 0.9300 2.5600 3.458(5) 161.00
C9 H9 O2 2_776 0.9300 2.5300 3.287(5) 139.00
C22 H22 O4 . 0.9300 2.5500 3.149(5) 122.00
